data_9008127
loop_
_publ_author_name
'Cocco, G.'
'Fanfani, L.'
'Zanazzi, P. F.'

_publ_section_title
;
 The crystal structure of fornacite
;
_journal_name_full 'Zeitschrift fur Kristallographie'
_journal_page_first 385
_journal_page_last 397
_journal_volume 124
_journal_year 1967
_chemical_compound_source 'Reneville, Congo'
_chemical_formula_sum 'As0.925 Cr Cu H O9 P0.075 Pb2'
_chemical_name_mineral Fornacite
_space_group_IT_number 14
_symmetry_space_group_name_Hall '-P 2ybc'
_symmetry_space_group_name_H-M 'P 1 21/c 1'
_cell_angle_alpha 90
_cell_angle_beta 110.00
_cell_angle_gamma 90
_cell_formula_units_Z 4
_cell_length_a 8.101
_cell_length_b 5.893
_cell_length_c 17.547
_cell_volume 787.161
_database_code_amcsd 0010641
_exptl_crystal_density_diffrn 6.300
_cod_original_formula_sum 'Pb2 Cu (As.925 P.075) Cr O9 H'
_cod_database_code 9008127

loop_
_space_group_symop_operation_xyz
x,y,z
x,1/2-y,1/2+z
-x,1/2+y,1/2-z
-x,-y,-z

loop_
_atom_site_label
_atom_site_fract_x
_atom_site_fract_y
_atom_site_fract_z
_atom_site_occupancy
_atom_site_U_iso_or_equiv
_atom_site_type_symbol
_atom_site_attached_hydrogens
Pb1 0.21940 0.21970 0.37570 1.00000 0.02432 Pb 0
Pb2 0.22250 0.77310 0.05890 1.00000 0.02115 Pb 0
Cu 0.48590 0.50820 0.24860 1.00000 0.01684 Cu 0
As 0.48650 0.25950 0.08140 0.92500 0.02039 As 0
P 0.48650 0.25950 0.08140 0.07500 0.02039 P 0
Cr 0.05040 0.25970 0.15890 1.00000 0.01330 Cr 0
O1 0.54090 0.02820 0.13770 1.00000 0.03166 O 0
O2 0.47230 0.47790 0.13220 1.00000 0.03166 O 0
O3 0.29010 0.20880 0.01490 1.00000 0.03166 O 0
O4 0.63770 0.31530 0.04760 1.00000 0.03166 O 0
O5 0.99410 0.03160 0.10190 1.00000 0.03166 O 0
O6 0.00440 0.47260 0.09440 1.00000 0.03166 O 0
O7 0.25010 0.24780 0.21350 1.00000 0.03166 O 0
O8 0.92710 0.28890 0.21820 1.00000 0.03166 O 0
O-H 0.34400 0.76070 0.21920 1.00000 0.03166 O 1

loop_
_cod_changelog_entry_id
_cod_changelog_entry_author
_cod_changelog_entry_date
_cod_changelog_entry_text
1
;cod-tools version 3.8.0
Id: cif_guess_AMCSD_atom_types 9574 2023-05-10 09:00:05Z saulius
;
2023-05-10T18:51:12+03:00
;Derived atom types and hydrogen counts
from atom names that follow the AMCSD naming convention
(Wat == water, O-H == hydroxyl).
;

loop_
_cod_related_entry_id
_cod_related_entry_database
_cod_related_entry_code
1 AMCSD 0010641
